data_4508322
loop_
_publ_author_name
'Hwang, Doomi'
'Lee, Eunji'
'Jung, Jong Hwa'
'Lee, Shim Sung'
'Park, Ki-Min'

_publ_section_title
;
 Formation of Calix[4]arene-Based Supramolecular Gels Triggered by K+and
 Rb+: Exemplification of a Structure--Property Relationship
;
_journal_issue 10
_journal_name_full 'Crystal Growth &amp; Design'
_journal_page_first 4177
_journal_paper_doi 10.1021/cg401084w
_journal_volume 13
_journal_year 2013
_chemical_formula_moiety
;
C36 H32 K2 O13, 2(H2 O)
;
_chemical_formula_sum 'C36 H36 K2 O15'
_chemical_formula_weight 786.85
_chemical_name_systematic
; 
 ? 
;
_space_group_IT_number 14
_symmetry_cell_setting monoclinic
_symmetry_space_group_name_Hall '-P 2yn'
_symmetry_space_group_name_H-M 'P 1 21/n 1'
_atom_sites_solution_hydrogens geom
_atom_sites_solution_primary direct
_atom_sites_solution_secondary difmap
_audit_creation_method SHELXL-97
_cell_angle_alpha 90.00
_cell_angle_beta 94.469(2)
_cell_angle_gamma 90.00
_cell_formula_units_Z 4
_cell_length_a 12.3744(3)
_cell_length_b 17.4418(5)
_cell_length_c 16.2582(5)
_cell_measurement_reflns_used 9932
_cell_measurement_temperature 173(2)
_cell_measurement_theta_max 28.28
_cell_measurement_theta_min 2.31
_cell_volume 3498.37(17)
_computing_cell_refinement 'Bruker APEX2'
_computing_data_collection 'Bruker APEX2'
_computing_data_reduction 'Bruker APEX2'
_computing_molecular_graphics 'Bruker SHELXTL'
_computing_publication_material 'Bruker SHELXTL'
_computing_structure_refinement 'SHELXL-97 (Sheldrick, 2008)'
_computing_structure_solution 'SHELXS-97 (Sheldrick, 2008)'
_diffrn_ambient_temperature 173(2)
_diffrn_measured_fraction_theta_full 0.996
_diffrn_measured_fraction_theta_max 0.996
_diffrn_measurement_device_type 'Bruker APEX-II CCD'
_diffrn_measurement_method '\f and \w scans'
_diffrn_radiation_monochromator graphite
_diffrn_radiation_source 'fine-focus sealed tube'
_diffrn_radiation_type MoK\a
_diffrn_radiation_wavelength 0.71073
_diffrn_reflns_av_R_equivalents 0.0331
_diffrn_reflns_av_sigmaI/netI 0.0321
_diffrn_reflns_limit_h_max 16
_diffrn_reflns_limit_h_min -16
_diffrn_reflns_limit_k_max 22
_diffrn_reflns_limit_k_min -23
_diffrn_reflns_limit_l_max 13
_diffrn_reflns_limit_l_min -21
_diffrn_reflns_number 34192
_diffrn_reflns_theta_full 28.32
_diffrn_reflns_theta_max 28.32
_diffrn_reflns_theta_min 1.72
_exptl_absorpt_coefficient_mu 0.346
_exptl_absorpt_correction_T_max 0.9662
_exptl_absorpt_correction_T_min 0.9247
_exptl_absorpt_correction_type multi-scan
_exptl_absorpt_process_details SADABS
_exptl_crystal_colour colorless
_exptl_crystal_density_diffrn 1.494
_exptl_crystal_density_method 'not measured'
_exptl_crystal_description block
_exptl_crystal_F_000 1640
_exptl_crystal_size_max 0.23
_exptl_crystal_size_mid 0.15
_exptl_crystal_size_min 0.10
_refine_diff_density_max 0.751
_refine_diff_density_min -0.894
_refine_diff_density_rms 0.063
_refine_ls_extinction_method none
_refine_ls_goodness_of_fit_ref 1.029
_refine_ls_hydrogen_treatment constr
_refine_ls_matrix_type full
_refine_ls_number_parameters 478
_refine_ls_number_reflns 8686
_refine_ls_number_restraints 0
_refine_ls_restrained_S_all 1.029
_refine_ls_R_factor_all 0.0617
_refine_ls_R_factor_gt 0.0491
_refine_ls_shift/su_max 0.001
_refine_ls_shift/su_mean 0.000
_refine_ls_structure_factor_coef Fsqd
_refine_ls_weighting_details 'calc w=1/[\s^2^(Fo^2^)+(0.0588P)^2^+3.4862P] where P=(Fo^2^+2Fc^2^)/3'
_refine_ls_weighting_scheme calc
_refine_ls_wR_factor_gt 0.1278
_refine_ls_wR_factor_ref 0.1351
_reflns_number_gt 7045
_reflns_number_total 8686
_reflns_threshold_expression >2sigma(I)
_cod_data_source_file cg401084w_si_002.cif
_cod_data_source_block compound2
_cod_depositor_comments
;
The following automatic conversions were performed:

'_symmetry_cell_setting' value 'Monoclinic' changed to 'monoclinic'
according to /home/saulius/struct/CIF-dictionaries/cif_core.dic
dictionary named 'cif_core.dic' version 2.4.2 from 2011-04-26.

Automatic conversion script
Id: cif_fix_values 1891 2012-01-12 08:04:46Z andrius 
;
_cod_original_sg_symbol_H-M P2(1)/n
_cod_database_code 4508322

loop_
_symmetry_equiv_pos_as_xyz
'x, y, z'
'-x+1/2, y+1/2, -z+1/2'
'-x, -y, -z'
'x-1/2, -y-1/2, z-1/2'

loop_
_atom_site_label
_atom_site_type_symbol
_atom_site_fract_x
_atom_site_fract_y
_atom_site_fract_z
_atom_site_U_iso_or_equiv
_atom_site_adp_type
_atom_site_occupancy
_atom_site_symmetry_multiplicity
_atom_site_calc_flag
_atom_site_refinement_flags
K1 K 0.76189(5) 0.14323(3) 0.68514(3) 0.03964(14) Uani 1 1 d .
K2 K 0.38010(4) 0.23369(3) 0.80422(3) 0.02867(12) Uani 1 1 d .
O1 O 0.55326(11) 0.19194(9) 0.57883(8) 0.0235(3) Uani 1 1 d .
O2 O 0.73841(15) 0.14241(14) 0.52206(11) 0.0552(6) Uani 1 1 d .
O3 O 0.66446(12) 0.13684(10) 0.39279(9) 0.0327(4) Uani 1 1 d .
H3 H 0.7363 0.1192 0.3738 0.039 Uiso 1 1 d R
O4 O 0.52921(10) 0.34629(8) 0.78360(8) 0.0203(3) Uani 1 1 d .
O5 O 0.34320(12) 0.37966(9) 0.84019(10) 0.0327(4) Uani 1 1 d .
O6 O 0.38161(13) 0.50428(9) 0.85725(11) 0.0349(4) Uani 1 1 d .
O7 O 0.72991(11) 0.14678(8) 0.85922(8) 0.0217(3) Uani 1 1 d .
O8 O 0.89711(13) 0.07247(12) 0.80063(10) 0.0414(4) Uani 1 1 d .
O9 O 0.99502(12) 0.08152(11) 0.92090(10) 0.0387(4) Uani 1 1 d .
H9 H 1.0653 0.0599 0.8894 0.046 Uiso 1 1 d R
O10 O 0.39386(11) 0.08243(8) 0.77847(9) 0.0248(3) Uani 1 1 d .
O11 O 0.22446(13) 0.13729(10) 0.84722(12) 0.0406(4) Uani 1 1 d .
O12 O 0.15151(13) 0.02137(10) 0.86077(12) 0.0379(4) Uani 1 1 d .
C1 C 0.45328(15) 0.21933(12) 0.60062(11) 0.0219(4) Uani 1 1 d .
C2 C 0.36910(16) 0.16712(13) 0.60990(12) 0.0240(4) Uani 1 1 d .
C3 C 0.26798(16) 0.19708(14) 0.62571(13) 0.0289(5) Uani 1 1 d .
H3A H 0.2087 0.1632 0.6306 0.035 Uiso 1 1 calc R
C4 C 0.25284(17) 0.27522(14) 0.63428(13) 0.0310(5) Uani 1 1 d .
H4 H 0.1829 0.2946 0.6429 0.037 Uiso 1 1 calc R
C5 C 0.33941(17) 0.32529(13) 0.63029(12) 0.0270(4) Uani 1 1 d .
H5 H 0.3292 0.3786 0.6391 0.032 Uiso 1 1 calc R
C6 C 0.44184(16) 0.29794(12) 0.61342(11) 0.0227(4) Uani 1 1 d .
C7 C 0.62845(15) 0.33317(11) 0.75127(12) 0.0193(4) Uani 1 1 d .
C8 C 0.63439(16) 0.33714(11) 0.66577(12) 0.0217(4) Uani 1 1 d .
C9 C 0.73548(17) 0.32608(12) 0.63520(13) 0.0262(4) Uani 1 1 d .
H9A H 0.7421 0.3293 0.5775 0.031 Uiso 1 1 calc R
C10 C 0.82623(17) 0.31055(12) 0.68767(14) 0.0277(4) Uani 1 1 d .
H10 H 0.8950 0.3051 0.6661 0.033 Uiso 1 1 calc R
C11 C 0.81687(16) 0.30294(12) 0.77179(13) 0.0258(4) Uani 1 1 d .
H11 H 0.8790 0.2899 0.8071 0.031 Uiso 1 1 calc R
C12 C 0.71776(15) 0.31408(11) 0.80519(12) 0.0201(4) Uani 1 1 d .
C13 C 0.64028(15) 0.16986(12) 0.90007(11) 0.0207(4) Uani 1 1 d .
C14 C 0.62954(15) 0.24653(12) 0.92178(11) 0.0210(4) Uani 1 1 d .
C15 C 0.54269(17) 0.26627(13) 0.96757(12) 0.0262(4) Uani 1 1 d .
H15 H 0.5342 0.3179 0.9845 0.031 Uiso 1 1 calc R
C16 C 0.46895(17) 0.21145(14) 0.98847(13) 0.0305(5) Uani 1 1 d .
H16 H 0.4115 0.2253 1.0210 0.037 Uiso 1 1 calc R
C17 C 0.47840(17) 0.13643(14) 0.96220(13) 0.0294(5) Uani 1 1 d .
H17 H 0.4257 0.0997 0.9753 0.035 Uiso 1 1 calc R
C18 C 0.56414(16) 0.11386(12) 0.91669(12) 0.0245(4) Uani 1 1 d .
C19 C 0.48111(16) 0.05035(11) 0.74160(13) 0.0236(4) Uani 1 1 d .
C20 C 0.57012(17) 0.02485(12) 0.79222(13) 0.0254(4) Uani 1 1 d .
C21 C 0.65632(18) -0.00768(12) 0.75384(15) 0.0312(5) Uani 1 1 d .
H21 H 0.7177 -0.0263 0.7866 0.037 Uiso 1 1 calc R
C22 C 0.65359(18) -0.01313(13) 0.66899(15) 0.0326(5) Uani 1 1 d .
H22 H 0.7119 -0.0367 0.6439 0.039 Uiso 1 1 calc R
C23 C 0.56626(18) 0.01560(12) 0.62048(15) 0.0301(5) Uani 1 1 d .
H23 H 0.5663 0.0131 0.5621 0.036 Uiso 1 1 calc R
C24 C 0.47787(16) 0.04831(12) 0.65582(13) 0.0250(4) Uani 1 1 d .
C25 C 0.53535(17) 0.35340(13) 0.60808(13) 0.0264(4) Uani 1 1 d .
H25A H 0.5572 0.3531 0.5508 0.032 Uiso 1 1 calc R
H25B H 0.5093 0.4057 0.6196 0.032 Uiso 1 1 calc R
C26 C 0.70846(16) 0.30714(12) 0.89735(12) 0.0237(4) Uani 1 1 d .
H26A H 0.7810 0.2953 0.9244 0.028 Uiso 1 1 calc R
H26B H 0.6857 0.3573 0.9186 0.028 Uiso 1 1 calc R
C27 C 0.57454(18) 0.03244(13) 0.88556(14) 0.0291(4) Uani 1 1 d .
H27A H 0.5155 0.0012 0.9061 0.035 Uiso 1 1 calc R
H27B H 0.6441 0.0109 0.9093 0.035 Uiso 1 1 calc R
C28 C 0.38368(17) 0.08129(13) 0.60229(13) 0.0283(4) Uani 1 1 d .
H28A H 0.3163 0.0557 0.6167 0.034 Uiso 1 1 calc R
H28B H 0.3939 0.0689 0.5440 0.034 Uiso 1 1 calc R
C29 C 0.55615(18) 0.18548(15) 0.49153(13) 0.0313(5) Uani 1 1 d .
H29A H 0.5458 0.2367 0.4659 0.038 Uiso 1 1 calc R
H29B H 0.4964 0.1519 0.4692 0.038 Uiso 1 1 calc R
C30 C 0.66352(17) 0.15236(13) 0.47033(13) 0.0294(5) Uani 1 1 d .
C31 C 0.51275(16) 0.42600(12) 0.80220(13) 0.0253(4) Uani 1 1 d .
H31A H 0.5169 0.4568 0.7514 0.030 Uiso 1 1 calc R
H31B H 0.5710 0.4436 0.8431 0.030 Uiso 1 1 calc R
C32 C 0.40414(16) 0.43853(12) 0.83620(12) 0.0244(4) Uani 1 1 d .
C33 C 0.81994(16) 0.12871(14) 0.91630(13) 0.0281(4) Uani 1 1 d .
H33A H 0.7963 0.0935 0.9591 0.034 Uiso 1 1 calc R
H33B H 0.8477 0.1761 0.9439 0.034 Uiso 1 1 calc R
C34 C 0.90885(16) 0.09147(12) 0.87195(13) 0.0252(4) Uani 1 1 d .
C35 C 0.31444(17) 0.02726(13) 0.79895(15) 0.0305(5) Uani 1 1 d .
H35A H 0.3484 -0.0113 0.8375 0.037 Uiso 1 1 calc R
H35B H 0.2853 0.0003 0.7484 0.037 Uiso 1 1 calc R
C36 C 0.22321(16) 0.06733(13) 0.83866(14) 0.0284(4) Uani 1 1 d .
O1W O 0.98124(17) 0.14625(13) 0.64700(13) 0.0540(5) Uani 1 1 d .
H1WA H 1.0005 0.0956 0.6399 0.065 Uiso 1 1 d R
H1WB H 1.0150 0.1717 0.6969 0.065 Uiso 1 1 d R
O2W O 0.06277(19) 0.23550(15) 0.79315(16) 0.0702(7) Uani 1 1 d .
H2WA H 0.1156 0.1968 0.8167 0.084 Uiso 1 1 d R
H2WB H 0.0966 0.2829 0.8119 0.084 Uiso 1 1 d R
O3W O 0.1516(2) 0.00446(15) 0.47070(14) 0.0729(7) Uani 1 1 d .
H3WA H 0.1437 0.0102 0.5236 0.088 Uiso 1 1 d R
H3WB H 0.1232 -0.0410 0.4560 0.088 Uiso 1 1 d R

loop_
_atom_site_aniso_label
_atom_site_aniso_U_11
_atom_site_aniso_U_22
_atom_site_aniso_U_33
_atom_site_aniso_U_23
_atom_site_aniso_U_13
_atom_site_aniso_U_12
K1 0.0516(3) 0.0347(3) 0.0319(3) 0.0019(2) -0.0011(2) -0.0108(2)
K2 0.0313(2) 0.0269(2) 0.0278(2) 0.00152(17) 0.00258(18) -0.00571(18)
O1 0.0176(6) 0.0338(8) 0.0197(6) -0.0026(6) 0.0050(5) 0.0045(6)
O2 0.0315(9) 0.1024(18) 0.0318(9) -0.0091(10) 0.0027(7) 0.0221(10)
O3 0.0251(8) 0.0472(10) 0.0271(8) -0.0068(7) 0.0093(6) 0.0017(7)
O4 0.0157(6) 0.0218(7) 0.0243(7) -0.0007(5) 0.0081(5) 0.0006(5)
O5 0.0257(8) 0.0333(9) 0.0417(9) 0.0002(7) 0.0192(7) -0.0004(6)
O6 0.0330(8) 0.0310(9) 0.0423(9) -0.0037(7) 0.0122(7) 0.0077(7)
O7 0.0187(6) 0.0284(8) 0.0185(6) -0.0013(5) 0.0042(5) 0.0018(5)
O8 0.0314(8) 0.0634(12) 0.0293(8) -0.0165(8) 0.0016(7) 0.0113(8)
O9 0.0224(8) 0.0627(12) 0.0308(8) -0.0111(8) 0.0014(6) 0.0097(7)
O10 0.0180(6) 0.0251(7) 0.0322(7) -0.0042(6) 0.0083(6) -0.0019(5)
O11 0.0270(8) 0.0299(9) 0.0672(12) -0.0058(8) 0.0182(8) -0.0018(7)
O12 0.0245(8) 0.0320(9) 0.0595(11) -0.0028(8) 0.0185(7) -0.0039(7)
C1 0.0166(9) 0.0337(11) 0.0153(8) -0.0020(7) 0.0016(7) 0.0051(8)
C2 0.0197(9) 0.0344(11) 0.0178(8) -0.0057(8) -0.0001(7) 0.0006(8)
C3 0.0180(9) 0.0428(13) 0.0257(10) -0.0057(9) 0.0014(8) -0.0001(9)
C4 0.0210(10) 0.0465(14) 0.0257(10) -0.0022(9) 0.0033(8) 0.0086(9)
C5 0.0271(10) 0.0339(12) 0.0202(9) 0.0014(8) 0.0028(8) 0.0105(9)
C6 0.0226(9) 0.0307(11) 0.0149(8) 0.0030(7) 0.0018(7) 0.0044(8)
C7 0.0164(8) 0.0177(9) 0.0246(9) -0.0007(7) 0.0076(7) -0.0017(7)
C8 0.0218(9) 0.0202(9) 0.0241(9) 0.0014(7) 0.0069(7) -0.0012(7)
C9 0.0279(10) 0.0263(11) 0.0261(10) -0.0011(8) 0.0126(8) -0.0023(8)
C10 0.0220(10) 0.0271(11) 0.0356(11) -0.0035(9) 0.0137(8) 0.0008(8)
C11 0.0187(9) 0.0260(11) 0.0329(11) -0.0033(8) 0.0044(8) 0.0002(8)
C12 0.0195(9) 0.0169(9) 0.0243(9) -0.0035(7) 0.0046(7) -0.0028(7)
C13 0.0195(9) 0.0286(10) 0.0143(8) 0.0014(7) 0.0034(7) 0.0022(7)
C14 0.0195(9) 0.0282(10) 0.0153(8) -0.0007(7) 0.0016(7) 0.0011(8)
C15 0.0261(10) 0.0352(12) 0.0178(9) -0.0026(8) 0.0048(8) 0.0062(9)
C16 0.0261(10) 0.0459(13) 0.0207(9) 0.0055(9) 0.0093(8) 0.0070(9)
C17 0.0251(10) 0.0398(13) 0.0240(10) 0.0115(9) 0.0074(8) -0.0007(9)
C18 0.0250(10) 0.0285(11) 0.0200(9) 0.0068(8) 0.0018(7) 0.0006(8)
C19 0.0185(9) 0.0194(10) 0.0338(10) -0.0045(8) 0.0074(8) -0.0010(7)
C20 0.0240(10) 0.0178(10) 0.0349(11) 0.0018(8) 0.0065(8) -0.0029(8)
C21 0.0254(10) 0.0197(10) 0.0490(13) 0.0032(9) 0.0055(9) 0.0028(8)
C22 0.0288(11) 0.0206(10) 0.0504(14) -0.0058(9) 0.0148(10) 0.0025(8)
C23 0.0300(11) 0.0236(11) 0.0380(12) -0.0105(9) 0.0114(9) -0.0023(8)
C24 0.0224(9) 0.0209(10) 0.0324(10) -0.0087(8) 0.0057(8) -0.0038(8)
C25 0.0294(10) 0.0287(11) 0.0216(9) 0.0058(8) 0.0053(8) 0.0019(8)
C26 0.0224(9) 0.0266(10) 0.0219(9) -0.0045(8) 0.0014(7) -0.0021(8)
C27 0.0282(10) 0.0251(11) 0.0341(11) 0.0095(9) 0.0034(9) -0.0002(8)
C28 0.0240(10) 0.0323(12) 0.0286(10) -0.0103(9) 0.0018(8) -0.0032(8)
C29 0.0258(10) 0.0479(14) 0.0209(9) -0.0019(9) 0.0059(8) 0.0079(10)
C30 0.0238(10) 0.0377(12) 0.0276(10) -0.0020(9) 0.0077(8) 0.0002(9)
C31 0.0226(9) 0.0214(10) 0.0331(10) -0.0016(8) 0.0099(8) 0.0016(8)
C32 0.0230(9) 0.0290(11) 0.0219(9) 0.0010(8) 0.0056(7) 0.0043(8)
C33 0.0223(10) 0.0396(12) 0.0222(9) -0.0045(9) 0.0017(8) 0.0056(9)
C34 0.0215(9) 0.0286(11) 0.0260(10) -0.0037(8) 0.0048(8) -0.0011(8)
C35 0.0225(10) 0.0270(11) 0.0434(12) -0.0064(9) 0.0107(9) -0.0053(8)
C36 0.0192(9) 0.0307(12) 0.0358(11) -0.0030(9) 0.0053(8) -0.0014(8)
O1W 0.0561(12) 0.0588(13) 0.0488(11) 0.0095(10) 0.0153(10) 0.0058(10)
O2W 0.0554(13) 0.0660(15) 0.0867(17) -0.0194(13) -0.0102(12) 0.0161(11)
O3W 0.107(2) 0.0691(16) 0.0452(12) 0.0172(11) 0.0199(13) 0.0184(14)

loop_
_atom_type_symbol
_atom_type_description
_atom_type_scat_dispersion_real
_atom_type_scat_dispersion_imag
_atom_type_scat_source
C C 0.0033 0.0016 'International Tables Vol C Tables 4.2.6.8 and 6.1.1.4'
H H 0.0000 0.0000 'International Tables Vol C Tables 4.2.6.8 and 6.1.1.4'
O O 0.0106 0.0060 'International Tables Vol C Tables 4.2.6.8 and 6.1.1.4'
K K 0.2009 0.2494 'International Tables Vol C Tables 4.2.6.8 and 6.1.1.4'

loop_
_geom_angle_atom_site_label_1
_geom_angle_atom_site_label_2
_geom_angle_atom_site_label_3
_geom_angle
O2 K1 O8 134.84(6)
O2 K1 O1W 79.21(6)
O8 K1 O1W 67.04(6)
O2 K1 O7 165.83(5)
O8 K1 O7 57.03(4)
O1W K1 O7 114.89(5)
O2 K1 C10 91.55(7)
O8 K1 C10 106.38(6)
O1W K1 C10 74.29(6)
O7 K1 C10 91.26(5)
O2 K1 C22 84.00(7)
O8 K1 C22 84.01(7)
O1W K1 C22 114.92(6)
O7 K1 C22 90.61(6)
C10 K1 C22 168.61(6)
O2 K1 O1 54.75(5)
O8 K1 O1 161.66(5)
O1W K1 O1 129.90(5)
O7 K1 O1 111.55(4)
C10 K1 O1 87.15(5)
C22 K1 O1 81.72(6)
O2 K1 C11 116.94(7)
O8 K1 C11 89.58(6)
O1W K1 C11 84.54(6)
O7 K1 C11 65.61(5)
C10 K1 C11 25.75(6)
C22 K1 C11 154.67(6)
O1 K1 C11 98.45(5)
O2 K1 C21 109.37(7)
O8 K1 C21 68.18(6)
O1W K1 C21 121.29(6)
O7 K1 C21 65.30(5)
C10 K1 C21 155.36(6)
C22 K1 C21 25.52(6)
O1 K1 C21 94.32(5)
C11 K1 C21 130.60(6)
O2 K1 C9 75.97(7)
O8 K1 C9 130.82(6)
O1W K1 C9 90.37(6)
O7 K1 C9 101.64(5)
C10 K1 C9 24.77(6)
C22 K1 C9 144.17(6)
O1 K1 C9 62.45(5)
C11 K1 C9 43.47(6)
C21 K1 C9 148.29(6)
O2 K1 C23 70.49(7)
O8 K1 C23 107.61(6)
O1W K1 C23 128.10(6)
O7 K1 C23 99.71(5)
C10 K1 C23 144.84(6)
C22 K1 C23 23.99(6)
O1 K1 C23 57.74(5)
C11 K1 C23 146.79(5)
C21 K1 C23 42.55(6)
C9 K1 C23 120.19(6)
O2 K1 C34 150.38(6)
O8 K1 C34 16.35(5)
O1W K1 C34 75.82(5)
O7 K1 C34 42.60(4)
C10 K1 C34 96.75(6)
C22 K1 C34 92.23(6)
O1 K1 C34 153.70(4)
C11 K1 C34 76.37(5)
C21 K1 C34 71.61(6)
C9 K1 C34 119.52(5)
C23 K1 C34 113.92(6)
O5 K2 O10 172.40(5)
O5 K2 O11 113.74(5)
O10 K2 O11 58.70(5)
O5 K2 O4 57.88(4)
O10 K2 O4 129.55(4)
O11 K2 O4 170.04(5)
O5 K2 C16 87.81(6)
O10 K2 C16 90.32(6)
O11 K2 C16 83.06(6)
O4 K2 C16 90.93(5)
O5 K2 C4 83.70(6)
O10 K2 C4 97.05(6)
O11 K2 C4 93.01(6)
O4 K2 C4 91.33(5)
C16 K2 C4 168.31(6)
O5 K2 C3 108.81(6)
O10 K2 C3 71.84(6)
O11 K2 C3 80.88(6)
O4 K2 C3 106.43(5)
C16 K2 C3 160.48(7)
C4 K2 C3 25.23(6)
O5 K2 C17 112.81(6)
O10 K2 C17 65.36(5)
O11 K2 C17 72.45(6)
O4 K2 C17 104.98(5)
C16 K2 C17 25.04(6)
C4 K2 C17 161.16(7)
C3 K2 C17 136.80(6)
O5 K2 C5 72.74(5)
O10 K2 C5 110.81(5)
O11 K2 C5 117.88(6)
O4 K2 C5 66.46(5)
C16 K2 C5 155.62(6)
C4 K2 C5 24.95(6)
C3 K2 C5 43.85(6)
C17 K2 C5 166.13(5)
O5 K2 C15 76.07(6)
O10 K2 C15 104.88(5)
O11 K2 C15 107.86(6)
O4 K2 C15 66.06(5)
C16 K2 C15 24.90(6)
C4 K2 C15 155.35(6)
C3 K2 C15 167.71(5)
C17 K2 C15 43.40(6)
C5 K2 C15 131.88(6)
O5 K2 C2 122.87(5)
O10 K2 C2 60.72(5)
O11 K2 C2 92.93(6)
O4 K2 C2 96.39(5)
C16 K2 C2 147.34(6)
C4 K2 C2 43.53(5)
C3 K2 C2 24.49(5)
C17 K2 C2 123.41(6)
C5 K2 C2 50.20(5)
C15 K2 C2 143.62(5)
O5 K2 C6 86.59(5)
O10 K2 C6 99.13(5)
O11 K2 C6 130.69(6)
O4 K2 C6 57.03(5)
C16 K2 C6 144.73(5)
C4 K2 C6 42.81(5)
C3 K2 C6 49.80(5)
C17 K2 C6 142.24(5)
C5 K2 C6 23.96(5)
C15 K2 C6 120.83(5)
C2 K2 C6 42.26(5)
C1 O1 C29 111.74(15)
C1 O1 K1 131.70(10)
C29 O1 K1 116.55(11)
C30 O2 K1 135.39(15)
C7 O4 C31 112.41(14)
C7 O4 K2 123.51(11)
C31 O4 K2 124.04(10)
C32 O5 K2 130.21(13)
C13 O7 C33 111.28(14)
C13 O7 K1 130.31(11)
C33 O7 K1 118.19(11)
C34 O8 K1 124.27(15)
C19 O10 C35 113.51(15)
C19 O10 K2 121.60(11)
C35 O10 K2 124.89(11)
C36 O11 K2 126.48(14)
C6 C1 O1 118.41(18)
C6 C1 C2 122.53(18)
O1 C1 C2 119.05(18)
C6 C1 K2 75.67(10)
O1 C1 K2 124.22(11)
C2 C1 K2 72.30(11)
C3 C2 C1 117.4(2)
C3 C2 C28 119.91(19)
C1 C2 C28 122.67(18)
C3 C2 K2 70.68(11)
C1 C2 K2 84.29(11)
C28 C2 K2 114.98(13)
C4 C3 C2 121.1(2)
C4 C3 K2 76.32(12)
C2 C3 K2 84.83(12)
C3 C4 C5 120.26(19)
C3 C4 K2 78.46(13)
C5 C4 K2 81.43(12)
C4 C5 C6 120.5(2)
C4 C5 K2 73.62(12)
C6 C5 K2 85.52(12)
C1 C6 C5 117.88(19)
C1 C6 C25 122.11(18)
C5 C6 C25 120.00(19)
C1 C6 K2 81.18(11)
C5 C6 K2 70.52(11)
C25 C6 K2 118.93(12)
O4 C7 C12 118.72(16)
O4 C7 C8 118.89(17)
C12 C7 C8 122.36(17)
C9 C8 C7 117.71(18)
C9 C8 C25 120.75(18)
C7 C8 C25 121.54(17)
C10 C9 C8 121.00(19)
C10 C9 K1 66.36(12)
C8 C9 K1 96.91(13)
C9 C10 C11 120.02(18)
C9 C10 K1 88.87(13)
C11 C10 K1 83.05(13)
C10 C11 C12 120.96(19)
C10 C11 K1 71.20(12)
C12 C11 K1 97.51(12)
C11 C12 C7 117.79(18)
C11 C12 C26 120.72(18)
C7 C12 C26 121.48(17)
C14 C13 O7 119.53(17)
C14 C13 C18 122.90(18)
O7 C13 C18 117.57(18)
C13 C14 C15 117.67(18)
C13 C14 C26 121.89(17)
C15 C14 C26 120.44(19)
C13 C14 K2 84.14(11)
C15 C14 K2 68.00(11)
C26 C14 K2 117.38(12)
C16 C15 C14 120.7(2)
C16 C15 K2 72.65(12)
C14 C15 K2 88.54(12)
C15 C16 C17 120.31(19)
C15 C16 K2 82.45(12)
C17 C16 K2 81.59(13)
C16 C17 C18 121.1(2)
C16 C17 K2 73.37(12)
C18 C17 K2 88.93(12)
C17 C18 C13 117.2(2)
C17 C18 C27 121.91(19)
C13 C18 C27 120.92(18)
C17 C18 K2 67.55(11)
C13 C18 K2 84.41(12)
C27 C18 K2 116.97(13)
O10 C19 C24 118.59(18)
O10 C19 C20 118.50(18)
C24 C19 C20 122.84(18)
C19 C20 C21 117.5(2)
C19 C20 C27 121.76(18)
C21 C20 C27 120.8(2)
C22 C21 C20 120.9(2)
C22 C21 K1 71.62(13)
C20 C21 K1 99.76(13)
C21 C22 C23 120.2(2)
C21 C22 K1 82.86(13)
C23 C22 K1 92.52(14)
C22 C23 C24 121.1(2)
C22 C23 K1 63.50(12)
C24 C23 K1 99.63(13)
C19 C24 C23 117.4(2)
C19 C24 C28 121.82(18)
C23 C24 C28 120.78(19)
C8 C25 C6 115.50(17)
C14 C26 C12 114.54(16)
C18 C27 C20 114.66(17)
C24 C28 C2 114.85(17)
O1 C29 C30 110.32(17)
O2 C30 O3 125.6(2)
O2 C30 C29 122.2(2)
O3 C30 C29 112.18(19)
O4 C31 C32 111.18(16)
O6 C32 O5 125.81(19)
O6 C32 C31 117.57(19)
O5 C32 C31 116.62(18)
O7 C33 C34 110.20(16)
O8 C34 O9 126.0(2)
O8 C34 C33 122.77(19)
O9 C34 C33 111.17(17)
O8 C34 K1 39.38(12)
O9 C34 K1 155.34(14)
C33 C34 K1 87.44(12)
O10 C35 C36 109.67(17)
O11 C36 O12 126.8(2)
O11 C36 C35 120.25(19)
O12 C36 C35 112.98(19)

loop_
_geom_bond_atom_site_label_1
_geom_bond_atom_site_label_2
_geom_bond_distance
K1 O2 2.6446(19)
K1 O8 2.7127(19)
K1 O1W 2.831(2)
K1 O7 2.8888(14)
K1 C10 3.025(2)
K1 C22 3.041(2)
K1 O1 3.1111(15)
K1 C11 3.171(2)
K1 C21 3.179(2)
K1 C9 3.301(2)
K1 C23 3.395(2)
K1 C34 3.534(2)
K2 O5 2.6597(17)
K2 O10 2.6786(15)
K2 O11 2.6897(17)
K2 O4 2.7333(14)
K2 C16 3.134(2)
K2 C4 3.156(2)
K2 C3 3.182(2)
K2 C17 3.235(2)
K2 C5 3.253(2)
K2 C15 3.254(2)
K2 C2 3.3587(19)
K2 C6 3.4397(19)
O1 C1 1.397(2)
O1 C29 1.427(2)
O2 C30 1.214(3)
O3 C30 1.290(3)
O4 C7 1.392(2)
O4 C31 1.441(2)
O5 C32 1.279(3)
O6 C32 1.235(3)
O7 C13 1.396(2)
O7 C33 1.428(2)
O8 C34 1.204(3)
O9 C34 1.292(3)
O10 C19 1.393(2)
O10 C35 1.433(2)
O11 C36 1.228(3)
O12 C36 1.268(3)
C1 C6 1.396(3)
C1 C2 1.401(3)
C2 C3 1.398(3)
C2 C28 1.514(3)
C3 C4 1.384(3)
C4 C5 1.388(3)
C5 C6 1.401(3)
C6 C25 1.516(3)
C7 C12 1.396(3)
C7 C8 1.400(3)
C8 C9 1.395(3)
C8 C25 1.511(3)
C9 C10 1.383(3)
C10 C11 1.388(3)
C11 C12 1.393(3)
C12 C26 1.516(3)
C13 C14 1.392(3)
C13 C18 1.398(3)
C14 C15 1.397(3)
C14 C26 1.513(3)
C15 C16 1.382(3)
C16 C17 1.384(3)
C17 C18 1.397(3)
C18 C27 1.516(3)
C19 C24 1.393(3)
C19 C20 1.395(3)
C20 C21 1.397(3)
C20 C27 1.520(3)
C21 C22 1.381(3)
C22 C23 1.381(3)
C23 C24 1.396(3)
C24 C28 1.513(3)
C29 C30 1.513(3)
C31 C32 1.508(3)
C33 C34 1.509(3)
C35 C36 1.514(3)
